data_4038071
loop_
_publ_author_name
'Lease, Nicholas'
'Kay, Lisa M.'
'Brown, Geoffrey W.'
'Chavez, David E.'
'Robbins, David'
'Byrd, Edward F. C.'
'Imler, Gregory H.'
'Parrish, Damon A.'
'Manner, Virginia W.'

_publ_section_title
;
 Synthesis of Erythritol Tetranitrate (ETN) Derivatives: Functional Group
 Tuning of Explosive Sensitivity.
;
_journal_name_full 'The Journal of organic chemistry'
_journal_paper_doi 10.1021/acs.joc.9b03344
_journal_year 2020
_chemical_formula_moiety 'C4 H10 N8 O8'
_chemical_formula_sum 'C4 H10 N8 O8'
_chemical_formula_weight 298.20
_space_group_crystal_system monoclinic
_space_group_IT_number 14
_space_group_name_Hall '-P 2yn'
_space_group_name_H-M_alt 'P 1 21/n 1'
_atom_sites_solution_hydrogens mixed
_audit_creation_method SHELXL-2014/7
_cell_angle_alpha 90
_cell_angle_beta 92.759(10)
_cell_angle_gamma 90
_cell_formula_units_Z 2
_cell_length_a 7.7420(19)
_cell_length_b 6.4525(13)
_cell_length_c 11.1204(18)
_cell_measurement_reflns_used 3559
_cell_measurement_temperature 566(2)
_cell_measurement_theta_max 74.43
_cell_measurement_theta_min 6.81
_cell_volume 554.9(2)
_computing_cell_refinement 'Bruker APEX3 v2015.5-2 (Bruker, 2015)'
_computing_data_collection 'Bruker APEX3 v2015.5-2 (Bruker, 2015)'
_computing_data_reduction
;
Bruker SAINT v8.34A (Bruker, 2013), Bruker XPREP v2014/2 (Bruker, 2014)
;
_computing_molecular_graphics 'Bruker SHELXTL v2014/7 (Bruker, 2014)'
_computing_publication_material 'Bruker SHELXTL v2014/7 (Bruker, 2014)'
_computing_structure_refinement 'SHELXL-2014/7 (Sheldrick, 2014)'
_computing_structure_solution 'Bruker SHELXTL v2014/7 (Bruker, 2014)'
_diffrn_ambient_temperature 566(2)
_diffrn_measured_fraction_theta_full 0.973
_diffrn_measured_fraction_theta_max 0.943
_diffrn_measurement_device_type 'Photon II'
_diffrn_measurement_method '\w scans'
_diffrn_radiation_monochromator 'Montel multilayer optics'
_diffrn_radiation_type CuK\a
_diffrn_radiation_wavelength 1.54178
_diffrn_reflns_av_R_equivalents 0.0258
_diffrn_reflns_av_unetI/netI 0.0217
_diffrn_reflns_Laue_measured_fraction_full 0.973
_diffrn_reflns_Laue_measured_fraction_max 0.943
_diffrn_reflns_limit_h_max 9
_diffrn_reflns_limit_h_min -9
_diffrn_reflns_limit_k_max 8
_diffrn_reflns_limit_k_min -7
_diffrn_reflns_limit_l_max 11
_diffrn_reflns_limit_l_min -13
_diffrn_reflns_number 3997
_diffrn_reflns_point_group_measured_fraction_full 0.973
_diffrn_reflns_point_group_measured_fraction_max 0.943
_diffrn_reflns_theta_full 67.679
_diffrn_reflns_theta_max 74.538
_diffrn_reflns_theta_min 6.817
_diffrn_source '1uS microfocus'
_exptl_absorpt_coefficient_mu 1.507
_exptl_absorpt_correction_T_max 0.7538
_exptl_absorpt_correction_T_min 0.5962
_exptl_absorpt_correction_type multi-scan
_exptl_absorpt_process_details 'SADABS v2014/5 (Bruker, 2008)'
_exptl_crystal_colour 'clear colorless'
_exptl_crystal_density_diffrn 1.785
_exptl_crystal_description block
_exptl_crystal_F_000 308
_exptl_crystal_size_max 0.270
_exptl_crystal_size_mid 0.208
_exptl_crystal_size_min 0.042
_refine_diff_density_max 0.252
_refine_diff_density_min -0.191
_refine_diff_density_rms 0.041
_refine_ls_extinction_method none
_refine_ls_goodness_of_fit_ref 1.087
_refine_ls_hydrogen_treatment mixed
_refine_ls_matrix_type full
_refine_ls_number_parameters 97
_refine_ls_number_reflns 1071
_refine_ls_number_restraints 0
_refine_ls_restrained_S_all 1.087
_refine_ls_R_factor_all 0.0397
_refine_ls_R_factor_gt 0.0389
_refine_ls_shift/su_max 0.000
_refine_ls_shift/su_mean 0.000
_refine_ls_structure_factor_coef Fsqd
_refine_ls_weighting_details 'w=1/[\s^2^(Fo^2^)+(0.0496P)^2^+0.2187P] where P=(Fo^2^+2Fc^2^)/3'
_refine_ls_weighting_scheme calc
_refine_ls_wR_factor_gt 0.1017
_refine_ls_wR_factor_ref 0.1024
_reflns_Friedel_coverage 0.000
_reflns_number_gt 1035
_reflns_number_total 1071
_reflns_threshold_expression 'I > 2\s(I)'
_cod_data_source_file jo9b03344_si_002.cif
_cod_data_source_block chav186
_cod_original_sg_symbol_H-M 'P 21/n'
_cod_database_code 4038071
_shelx_shelxl_version_number 2014/7
_shelx_space_group_comment
;
The symmetry employed for this shelxl refinement is uniquely defined
by the following loop, which should always be used as a source of
symmetry information in preference to the above space-group names.
They are only intended as comments.
;
_shelx_estimated_absorpt_t_min 0.686
_shelx_estimated_absorpt_t_max 0.939

loop_
_space_group_symop_operation_xyz
'x, y, z'
'-x+1/2, y+1/2, -z+1/2'
'-x, -y, -z'
'x-1/2, -y-1/2, z-1/2'

loop_
_atom_site_label
_atom_site_type_symbol
_atom_site_fract_x
_atom_site_fract_y
_atom_site_fract_z
_atom_site_U_iso_or_equiv
_atom_site_adp_type
_atom_site_occupancy
_atom_site_site_symmetry_order
_atom_site_calc_flag
_atom_site_refinement_flags_posn
_atom_site_refinement_flags_adp
_atom_site_refinement_flags_occupancy
_atom_site_disorder_assembly
_atom_site_disorder_group
O1 O 0.05096(17) 0.5178(2) 0.64075(10) 0.0546(4) Uani 1 1 d . . . . .
O2 O 0.14119(18) 0.7966(2) 0.73313(10) 0.0582(4) Uani 1 1 d . . . . .
N3 N 0.11345(15) 0.6945(2) 0.64198(11) 0.0373(3) Uani 1 1 d . . . . .
N4 N 0.14717(16) 0.7744(2) 0.53482(11) 0.0357(3) Uani 1 1 d . . . . .
H4 H 0.140(3) 0.685(3) 0.4823(19) 0.054 Uiso 1 1 d . U . . .
C5 C 0.25375(17) 0.9574(2) 0.52431(12) 0.0306(3) Uani 1 1 d . . . . .
H5A H 0.2381 1.0468 0.5931 0.037 Uiso 1 1 calc R U . . .
H5B H 0.2162 1.0331 0.4524 0.037 Uiso 1 1 calc R U . . .
C6 C 0.44683(16) 0.9041(2) 0.51794(11) 0.0261(3) Uani 1 1 d . . . . .
H6 H 0.4601 0.7947 0.4580 0.031 Uiso 1 1 calc R U . . .
N7 N 0.50617(16) 0.82690(19) 0.63533(10) 0.0326(3) Uani 1 1 d . . . . .
H7 H 0.484(3) 0.889(3) 0.7063(18) 0.049 Uiso 1 1 d . U . . .
N8 N 0.61904(16) 0.6715(2) 0.64941(12) 0.0380(3) Uani 1 1 d . . . . .
O9 O 0.6654(2) 0.6277(2) 0.75371(12) 0.0628(4) Uani 1 1 d . . . . .
O10 O 0.66859(17) 0.58452(19) 0.55951(12) 0.0540(4) Uani 1 1 d . . . . .

loop_
_atom_site_aniso_label
_atom_site_aniso_U_11
_atom_site_aniso_U_22
_atom_site_aniso_U_33
_atom_site_aniso_U_23
_atom_site_aniso_U_13
_atom_site_aniso_U_12
O1 0.0568(8) 0.0614(8) 0.0447(7) 0.0174(6) -0.0052(5) -0.0250(6)
O2 0.0678(9) 0.0739(9) 0.0338(6) -0.0057(6) 0.0127(5) -0.0109(7)
N3 0.0277(6) 0.0515(8) 0.0329(6) 0.0066(5) 0.0019(5) -0.0036(5)
N4 0.0360(7) 0.0410(7) 0.0302(6) 0.0013(5) 0.0032(5) -0.0086(5)
C5 0.0275(7) 0.0318(7) 0.0325(7) 0.0004(5) 0.0017(5) 0.0001(5)
C6 0.0282(7) 0.0265(7) 0.0236(6) -0.0014(5) 0.0019(5) 0.0012(5)
N7 0.0364(6) 0.0341(6) 0.0273(6) 0.0035(5) 0.0032(5) 0.0090(5)
N8 0.0374(7) 0.0311(7) 0.0450(7) 0.0048(5) -0.0023(5) 0.0040(5)
O9 0.0752(9) 0.0599(8) 0.0518(8) 0.0197(6) -0.0143(6) 0.0179(7)
O10 0.0554(7) 0.0436(7) 0.0623(8) -0.0115(6) -0.0025(6) 0.0202(6)

loop_
_atom_type_symbol
_atom_type_description
_atom_type_scat_dispersion_real
_atom_type_scat_dispersion_imag
_atom_type_scat_source
C C 0.0181 0.0091 'International Tables Vol C Tables 4.2.6.8 and 6.1.1.4'
H H 0.0000 0.0000 'International Tables Vol C Tables 4.2.6.8 and 6.1.1.4'
N N 0.0311 0.0180 'International Tables Vol C Tables 4.2.6.8 and 6.1.1.4'
O O 0.0492 0.0322 'International Tables Vol C Tables 4.2.6.8 and 6.1.1.4'

loop_
_geom_angle_atom_site_label_1
_geom_angle_atom_site_label_2
_geom_angle_atom_site_label_3
_geom_angle
_geom_angle_site_symmetry_1
_geom_angle_site_symmetry_3
_geom_angle_publ_flag
O2 N3 O1 124.03(13) . . ?
O2 N3 N4 119.95(14) . . ?
O1 N3 N4 116.00(13) . . ?
N3 N4 C5 121.54(12) . . ?
N3 N4 H4 110.6(14) . . ?
C5 N4 H4 122.4(14) . . ?
N4 C5 C6 112.33(12) . . ?
N4 C5 H5A 109.1 . . ?
C6 C5 H5A 109.1 . . ?
N4 C5 H5B 109.1 . . ?
C6 C5 H5B 109.1 . . ?
H5A C5 H5B 107.9 . . ?
N7 C6 C5 107.55(11) . . ?
N7 C6 C6 110.90(13) . 3_676 ?
C5 C6 C6 111.29(13) . 3_676 ?
N7 C6 H6 109.0 . . ?
C5 C6 H6 109.0 . . ?
C6 C6 H6 109.0 3_676 . ?
N8 N7 C6 122.74(12) . . ?
N8 N7 H7 112.3(13) . . ?
C6 N7 H7 124.4(13) . . ?
O10 N8 O9 125.15(14) . . ?
O10 N8 N7 118.55(13) . . ?
O9 N8 N7 116.30(14) . . ?

loop_
_geom_bond_atom_site_label_1
_geom_bond_atom_site_label_2
_geom_bond_distance
_geom_bond_site_symmetry_2
_geom_bond_publ_flag
O1 N3 1.2384(19) . ?
O2 N3 1.2190(18) . ?
N3 N4 1.3356(17) . ?
N4 C5 1.4485(19) . ?
N4 H4 0.82(2) . ?
C5 C6 1.5388(18) . ?
C5 H5A 0.9700 . ?
C5 H5B 0.9700 . ?
C6 N7 1.4512(16) . ?
C6 C6 1.549(3) 3_676 ?
C6 H6 0.9800 . ?
N7 N8 1.3341(17) . ?
N7 H7 0.91(2) . ?
N8 O10 1.2243(18) . ?
N8 O9 1.2304(17) . ?

loop_
_geom_hbond_atom_site_label_D
_geom_hbond_atom_site_label_H
_geom_hbond_atom_site_label_A
_geom_hbond_distance_DH
_geom_hbond_distance_HA
_geom_hbond_distance_DA
_geom_hbond_angle_DHA
_geom_hbond_site_symmetry_A
N4 H4 O1 0.82(2) 2.36(2) 3.0712(18) 145.0(19) 3_566
N4 H4 O10 0.82(2) 2.34(2) 2.9398(19) 130.0(19) 3_666
C5 H5A O2 0.97 2.65 3.538(2) 152.0 2_556
C5 H5B N8 0.97 2.58 3.2585(19) 126.7 3_676
C5 H5B O9 0.97 2.46 3.1026(19) 123.9 4_575
C5 H5B O10 0.97 2.63 3.166(2) 115.2 3_676
C6 H6 O10 0.98 2.65 3.3775(19) 131.7 3_666
N7 H7 O1 0.91(2) 1.92(2) 2.8319(17) 177.3(19) 2_556

loop_
_geom_torsion_atom_site_label_1
_geom_torsion_atom_site_label_2
_geom_torsion_atom_site_label_3
_geom_torsion_atom_site_label_4
_geom_torsion
_geom_torsion_site_symmetry_1
_geom_torsion_site_symmetry_2
_geom_torsion_site_symmetry_3
_geom_torsion_site_symmetry_4
_geom_torsion_publ_flag
O2 N3 N4 C5 15.2(2) . . . . ?
O1 N3 N4 C5 -166.27(13) . . . . ?
N3 N4 C5 C6 89.14(16) . . . . ?
N4 C5 C6 N7 -69.41(14) . . . . ?
N4 C5 C6 C6 168.94(13) . . . 3_676 ?
C5 C6 N7 N8 141.96(13) . . . . ?
C6 C6 N7 N8 -96.15(17) 3_676 . . . ?
C6 N7 N8 O10 -3.4(2) . . . . ?
C6 N7 N8 O9 176.48(14) . . . . ?
